data_2103549
loop_
_publ_author_name
'Cai, Jiwen'
'Hu, Xiaopeng'
'Feng, Xiaolong'
'Ji, Liangnian'
'Bernal, Ivan'

_publ_section_title
;
 Structures of three <i>cis</i>-\b~1~ and three <i>cis</i>-\b~2~
 isomers of [Co(trien)(aminoacidato)]^2+^ complexes
;
_journal_issue 1
_journal_name_full 'Acta Crystallographica Section B'
_journal_page_first 45
_journal_page_last 53
_journal_paper_doi 10.1107/S0108768100013896
_journal_volume 57
_journal_year 2001
_chemical_formula_moiety 'C12 H30 Co1 N5 O2 2+, 2(I1 -), H2 O1'
_chemical_formula_sum 'C12 H32 Co I2 N5 O3'
_chemical_formula_weight 606.15
_chemical_name_common '[Co(trien)(L-ile)]I2.H2O'
_chemical_name_systematic
;
  (L-isoleucinato)-(triethylenetetramine)-cobalt(III) diiodide monohydrate
;
_space_group_IT_number 19
_symmetry_cell_setting orthorhombic
_symmetry_space_group_name_Hall 'P 2ac 2ab'
_symmetry_space_group_name_H-M 'P 21 21 21'
_audit_creation_method SHELXL97
_cell_angle_alpha 90.00
_cell_angle_beta 90.00
_cell_angle_gamma 90.00
_cell_formula_units_Z 4
_cell_length_a 10.053(2)
_cell_length_b 11.540(2)
_cell_length_c 18.664(4)
_cell_measurement_temperature 293(2)
_cell_volume 2165.2(7)
_computing_cell_refinement 'Bruker SMART (Bruker, 1998a)'
_computing_data_collection 'Bruker SMART (Bruker, 1998a)'
_computing_data_reduction 'Bruker SAINT+ & SHELXTL(Bruker, 1999 & 1998b)'
_computing_molecular_graphics 'Bruker SHELXTL'
_computing_publication_material 'Bruker SHELXTL'
_computing_structure_refinement 'SHELXL97 (Sheldrick, 1997)'
_computing_structure_solution 'SHELXS97 (Sheldrick, 1997)'
_diffrn_ambient_temperature 293(2)
_diffrn_measured_fraction_theta_full .986
_diffrn_measured_fraction_theta_max .986
_diffrn_measurement_device_type 'Bruker SMART CCD area detector'
_diffrn_measurement_method '\f and \w scans'
_diffrn_radiation_monochromator graphite
_diffrn_radiation_source 'fine-focus sealed tube'
_diffrn_radiation_type MoK\a
_diffrn_radiation_wavelength .71073
_diffrn_reflns_av_R_equivalents .0222
_diffrn_reflns_av_sigmaI/netI .0346
_diffrn_reflns_limit_h_max 5
_diffrn_reflns_limit_h_min -13
_diffrn_reflns_limit_k_max 15
_diffrn_reflns_limit_k_min -13
_diffrn_reflns_limit_l_max 7
_diffrn_reflns_limit_l_min -24
_diffrn_reflns_number 7861
_diffrn_reflns_theta_full 27.49
_diffrn_reflns_theta_max 27.49
_diffrn_reflns_theta_min 2.07
_exptl_absorpt_coefficient_mu 3.662
_exptl_absorpt_correction_T_max .7109
_exptl_absorpt_correction_T_min .4063
_exptl_absorpt_correction_type none
_exptl_absorpt_process_details 'SADABS (Blessing, 1995)'
_exptl_crystal_colour yellow
_exptl_crystal_density_diffrn 1.859
_exptl_crystal_density_method 'not measured'
_exptl_crystal_description block
_exptl_crystal_F_000 1180
_exptl_crystal_size_max .30
_exptl_crystal_size_mid .15
_exptl_crystal_size_min .10
_refine_diff_density_max 1.160
_refine_diff_density_min -.768
_refine_ls_abs_structure_details 'Flack H D (1983), Acta Cryst. A39, 876-881'
_refine_ls_abs_structure_Flack .02(2)
_refine_ls_extinction_coef .0022(2)
_refine_ls_extinction_method SHELXL
_refine_ls_goodness_of_fit_ref 1.022
_refine_ls_hydrogen_treatment mixed
_refine_ls_matrix_type full
_refine_ls_number_parameters 317
_refine_ls_number_reflns 4811
_refine_ls_number_restraints 0
_refine_ls_restrained_S_all 1.022
_refine_ls_R_factor_all .0383
_refine_ls_R_factor_gt .0318
_refine_ls_shift/su_max .021
_refine_ls_shift/su_mean .002
_refine_ls_structure_factor_coef Fsqd
_refine_ls_weighting_details 'calc w=1/[\s^2^(Fo^2^)+(0.0437P)^2^] where P=(Fo^2^+2Fc^2^)/3'
_refine_ls_weighting_scheme calc
_refine_ls_wR_factor_ref .0776
_reflns_number_gt 4240
_reflns_number_total 4811
_reflns_threshold_expression I>2\s(I)
_cod_data_source_file bm0032.cif
_cod_data_source_block 4
_cod_depositor_comments
;
The following automatic conversions were performed:
'_symmetry_cell_setting' value 'Orthorhombic' changed to 'orthorhombic'
according to '/home/saulius/struct/CIF-dictionaries/cif_core.dic'
dictionary named 'cif_core.dic' version 2.4.1 from 2010-06-29.

Automatic conversion script
Id: cif_fix_enum 1527 2010-12-29 10:47:43Z saulius 

The following automatic conversions were performed:

'_symmetry_cell_setting' value 'Orthorhombic' changed to
'orthorhombic' according to
/home/saulius/struct/CIF-dictionaries/cif_core.dic dictionary named
'cif_core.dic' version 2.4.1 from 2010-06-29.

Automatic conversion script
Id: cif_fix_values 1715 2011-07-08 13:25:40Z adriana 
;
_cod_database_code 2103549

loop_
_symmetry_equiv_pos_as_xyz
'x, y, z'
'-x+1/2, -y, z+1/2'
'-x, y+1/2, -z+1/2'
'x+1/2, -y+1/2, -z'

loop_
_atom_site_label
_atom_site_fract_x
_atom_site_fract_y
_atom_site_fract_z
_atom_site_U_iso_or_equiv
_atom_site_adp_type
_atom_site_calc_flag
_atom_site_refinement_flags
_atom_site_occupancy
_atom_site_type_symbol
_atom_site_attached_hydrogens
Co .37838(5) .49364(5) .15239(3) .02180(12) Uani d . 1 Co 0
I1 .81567(4) .72191(3) .160537(19) .05131(12) Uani d . 1 I 0
I2 .17425(4) .70985(3) .439873(17) .05258(12) Uani d . 1 I 0
C1 .1672(6) .3324(5) .1279(3) .0475(13) Uani d . 1 C 0
H4 .132(7) .324(7) .081(4) .08(2) Uiso d . 1 H 0
H3 .132(8) .251(7) .149(4) .09(2) Uiso d . 1 H 0
C2 .1113(6) .4310(5) .1714(3) .0422(12) Uani d . 1 C 0
H6 .122(6) .413(5) .226(3) .059(18) Uiso d . 1 H 0
H5 .017(6) .459(4) .160(3) .037(14) Uiso d . 1 H 0
C3 .1521(6) .5937(6) .0862(3) .0432(13) Uani d . 1 C 0
H8 .129(5) .542(5) .065(3) .026(14) Uiso d . 1 H 0
H9 .072(7) .642(6) .095(3) .053(17) Uiso d . 1 H 0
C4 .2723(5) .6436(5) .0517(3) .0351(11) Uani d . 1 C 0
H11 .296(4) .707(4) .073(2) .016(10) Uiso d . 1 H 0
H10 .259(5) .674(4) .003(3) .034(13) Uiso d . 1 H 0
C5 .5133(5) .5837(5) .0336(2) .0368(11) Uani d . 1 C 0
H14 .544(5) .664(4) .065(2) .027(12) Uiso d . 1 H 0
H13 .524(5) .602(5) -.020(3) .038(14) Uiso d . 1 H 0
C6 .5988(6) .4847(5) .0570(3) .0399(11) Uani d . 1 C 0
H16 .697(6) .487(5) .053(3) .046(15) Uiso d . 1 H 0
H15 .573(7) .412(6) .031(4) .07(2) Uiso d . 1 H 0
C7 .4426(4) .6553(4) .2538(2) .0248(9) Uani d . 1 C 0
C8 .4159(5) .5495(4) .3007(2) .0262(9) Uani d . 1 C 0
H19 .322(6) .574(4) .328(2) .033(12) Uiso d . 1 H 0
C9 .5279(5) .5289(4) .3555(2) .0349(11) Uani d . 1 C 0
H22 .533(4) .607(3) .3783(19) .005(9) Uiso d . 1 H 0
C10 .4857(8) .4327(6) .4069(3) .0528(16) Uani d . 1 C 0
H25 .388(9) .432(7) .421(4) .09(3) Uiso d . 1 H 0
H24 .473(5) .353(5) .378(3) .031(13) Uiso d . 1 H 0
H23 .540(9) .425(7) .443(4) .08(2) Uiso d . 1 H 0
C11 .6621(6) .5066(6) .3198(3) .0476(13) Uani d . 1 C 0
H27 .663(6) .444(5) .293(3) .052(17) Uiso d . 1 H 0
H26 .689(6) .587(5) .286(3) .051(16) Uiso d . 1 H 0
C12 .7774(7) .4960(7) .3728(4) .0687(19) Uani d . 1 C 0
H30 .8585 .4823 .3470 .103 Uiso calc R 1 H 0
H29 .7609 .4326 .4049 .103 Uiso calc R 1 H 0
H28 .7851 .5666 .3998 .103 Uiso calc R 1 H 0
N1 .3132(4) .3389(3) .1284(2) .0294(8) Uani d . 1 N 0
H2 .349(5) .321(4) .092(3) .031(14) Uiso d . 1 H 0
H1 .344(6) .275(5) .159(3) .046(15) Uiso d . 1 H 0
N2 .1910(4) .5375(3) .15546(19) .0308(8) Uani d . 1 N 0
H7 .170(5) .600(4) .188(2) .022(11) Uiso d . 1 H 0
N3 .3742(4) .5513(3) .05455(18) .0281(8) Uani d . 1 N 0
H12 .344(4) .488(4) .028(2) .012(9) Uiso d . 1 H 0
N4 .5678(4) .4598(4) .1334(2) .0297(9) Uani d . 1 N 0
H18 .590(6) .392(5) .139(3) .045(17) Uiso d . 1 H 0
H17 .620(5) .509(4) .152(2) .023(11) Uiso d . 1 H 0
N5 .3896(5) .4486(3) .25377(18) .0256(8) Uani d . 1 N 0
H21 .310(6) .412(5) .267(3) .044(15) Uiso d . 1 H 0
H20 .451(6) .402(5) .255(3) .036(16) Uiso d . 1 H 0
O1 .4289(3) .6428(3) .18546(15) .0275(6) Uani d . 1 O 0
OW1 .1273(6) .7210(6) .2522(3) .103(2) Uani d . 1 O 2
O2 .4702(4) .7479(3) .28221(17) .0349(7) Uani d . 1 O 0

loop_
_atom_site_aniso_label
_atom_site_aniso_U_11
_atom_site_aniso_U_22
_atom_site_aniso_U_33
_atom_site_aniso_U_12
_atom_site_aniso_U_13
_atom_site_aniso_U_23
Co .0234(3) .0203(2) .0216(2) .0002(2) -.0011(2) -.0002(2)
I1 .03795(19) .0610(2) .0550(2) .01032(19) .00159(16) -.01078(17)
I2 .0564(2) .0619(2) .03946(17) .0038(2) .00252(16) .01354(16)
C1 .043(3) .048(3) .052(3) -.015(3) -.003(3) -.006(2)
C2 .027(3) .052(3) .048(3) -.001(2) .001(2) .003(2)
C3 .037(3) .057(4) .036(2) .007(3) -.007(2) -.002(2)
C4 .041(3) .033(3) .031(2) .011(2) -.006(2) .003(2)
C5 .039(3) .043(3) .027(2) .001(2) .007(2) .008(2)
C6 .035(3) .050(3) .035(2) .009(2) .007(2) -.003(2)
C7 .024(2) .022(2) .028(2) .0036(18) -.0017(17) -.0016(16)
C8 .032(3) .021(2) .026(2) .0009(19) -.0002(17) -.0018(16)
C9 .049(3) .028(2) .028(2) -.009(2) -.010(2) -.0015(18)
C10 .072(5) .055(4) .031(3) -.016(3) -.009(3) .016(3)
C11 .038(3) .058(3) .047(3) .000(3) -.013(2) .002(3)
C12 .046(4) .075(4) .085(4) -.011(4) -.030(3) .016(4)
N1 .034(2) .0245(18) .0298(18) -.0010(18) -.0036(18) -.0022(14)
N2 .0221(19) .038(2) .0318(17) -.0008(16) .0025(17) -.0014(16)
N3 .032(2) .0287(18) .0239(16) -.0034(17) -.0033(15) .0016(15)
N4 .029(2) .028(2) .0326(19) .0023(18) .0004(16) .0003(15)
N5 .031(2) .0204(17) .0255(17) -.0064(18) .0020(16) -.0002(14)
O1 .0343(18) .0236(15) .0247(14) -.0012(14) .0014(12) .0009(11)
OW1 .079(4) .155(6) .076(3) .060(4) -.022(3) -.049(4)
O2 .048(2) .0198(15) .0372(16) -.0039(14) -.0027(15) -.0042(12)

loop_
_atom_type_symbol
_atom_type_description
_atom_type_scat_dispersion_real
_atom_type_scat_dispersion_imag
_atom_type_scat_source
C C .0033 .0016 'International Tables Vol C Tables 4.2.6.8 and 6.1.1.4'
H H .0000 .0000 'International Tables Vol C Tables 4.2.6.8 and 6.1.1.4'
N N .0061 .0033 'International Tables Vol C Tables 4.2.6.8 and 6.1.1.4'
O O .0106 .0060 'International Tables Vol C Tables 4.2.6.8 and 6.1.1.4'
Co Co .3494 .9721 'International Tables Vol C Tables 4.2.6.8 and 6.1.1.4'
I I -.4742 1.8119 'International Tables Vol C Tables 4.2.6.8 and 6.1.1.4'

loop_
_geom_angle_atom_site_label_1
_geom_angle_atom_site_label_2
_geom_angle_atom_site_label_3
_geom_angle
O1 Co N3 90.05(14)
O1 Co N2 90.76(15)
N3 Co N2 85.29(16)
O1 Co N1 173.26(16)
N3 Co N1 95.17(16)
N2 Co N1 85.44(17)
O1 Co N5 84.94(13)
N3 Co N5 174.93(16)
N2 Co N5 95.50(17)
N1 Co N5 89.88(16)
O1 Co N4 88.84(17)
N3 Co N4 85.39(16)
N2 Co N4 170.67(16)
N1 Co N4 95.81(19)
N5 Co N4 93.75(18)
N1 C1 C2 109.3(4)
N1 C1 H4 112(4)
C2 C1 H4 116(5)
N1 C1 H3 112(4)
C2 C1 H3 110(4)
H4 C1 H3 97(6)
N2 C2 C1 108.3(4)
N2 C2 H6 107(3)
C1 C2 H6 110(3)
N2 C2 H5 102(3)
C1 C2 H5 118(3)
H6 C2 H5 111(5)
C4 C3 N2 109.3(4)
C4 C3 H8 110(4)
N2 C3 H8 101(4)
C4 C3 H9 121(4)
N2 C3 H9 108(4)
H8 C3 H9 106(6)
N3 C4 C3 105.6(4)
N3 C4 H11 114(3)
C3 C4 H11 111(3)
N3 C4 H10 112(3)
C3 C4 H10 115(3)
H11 C4 H10 99(4)
C6 C5 N3 105.6(4)
C6 C5 H14 108(2)
N3 C5 H14 109(2)
C6 C5 H13 112(3)
N3 C5 H13 114(3)
H14 C5 H13 108(4)
N4 C6 C5 107.9(4)
N4 C6 H16 107(3)
C5 C6 H16 122(3)
N4 C6 H15 104(4)
C5 C6 H15 111(4)
H16 C6 H15 104(5)
O2 C7 O1 123.3(4)
O2 C7 C8 119.4(4)
O1 C7 C8 117.3(4)
N5 C8 C7 108.8(3)
N5 C8 C9 113.7(4)
C7 C8 C9 112.1(4)
N5 C8 H19 108(3)
C7 C8 H19 102(2)
C9 C8 H19 111(2)
C10 C9 C11 113.4(5)
C10 C9 C8 109.1(5)
C11 C9 C8 112.4(4)
C10 C9 H22 114(2)
C11 C9 H22 107(2)
C8 C9 H22 100(2)
C9 C10 H25 115(5)
C9 C10 H24 110(3)
H25 C10 H24 91(5)
C9 C10 H23 113(5)
H25 C10 H23 114(7)
H24 C10 H23 112(6)
C9 C11 C12 113.6(5)
C9 C11 H27 114(4)
C12 C11 H27 107(4)
C9 C11 H26 108(3)
C12 C11 H26 104(3)
H27 C11 H26 110(5)
C11 C12 H30 109.5
C11 C12 H29 109.5
H30 C12 H29 109.5
C11 C12 H28 109.5
H30 C12 H28 109.5
H29 C12 H28 109.5
C1 N1 Co 112.5(3)
C1 N1 H2 116(4)
Co N1 H2 106(4)
C1 N1 H1 106(3)
Co N1 H1 116(3)
H2 N1 H1 99(5)
C2 N2 C3 112.8(4)
C2 N2 Co 108.0(3)
C3 N2 Co 109.8(3)
C2 N2 H7 112(3)
C3 N2 H7 99(2)
Co N2 H7 115(3)
C4 N3 C5 117.2(4)
C4 N3 Co 107.2(3)
C5 N3 Co 108.1(3)
C4 N3 H12 109(3)
C5 N3 H12 111(3)
Co N3 H12 104(2)
C6 N4 Co 109.6(3)
C6 N4 H18 105(4)
Co N4 H18 115(4)
C6 N4 H17 98(3)
Co N4 H17 113(3)
H18 N4 H17 115(5)
C8 N5 Co 111.8(3)
C8 N5 H21 110(3)
Co N5 H21 109(3)
C8 N5 H20 111(4)
Co N5 H20 104(4)
H21 N5 H20 110(5)
C7 O1 Co 116.8(3)

loop_
_geom_bond_atom_site_label_1
_geom_bond_atom_site_label_2
_geom_bond_distance
Co O1 1.898(3)
Co N3 1.944(3)
Co N2 1.951(4)
Co N1 1.954(4)
Co N5 1.966(4)
Co N4 1.976(4)
C1 N1 1.470(7)
C1 C2 1.507(8)
C1 H4 .96(7)
C1 H3 1.08(8)
C2 N2 1.498(7)
C2 H6 1.05(6)
C2 H5 1.03(6)
C3 C4 1.484(8)
C3 N2 1.498(6)
C3 H8 .75(5)
C3 H9 .99(7)
C4 N3 1.479(6)
C4 H11 .87(5)
C4 H10 .98(5)
C5 C6 1.495(8)
C5 N3 1.499(6)
C5 H14 1.14(5)
C5 H13 1.02(5)
C6 N4 1.486(6)
C6 H16 .99(6)
C6 H15 1.01(7)
C7 O2 1.225(5)
C7 O1 1.291(5)
C7 C8 1.525(6)
C8 N5 1.481(5)
C8 C9 1.540(6)
C8 H19 1.11(5)
C9 C10 1.526(7)
C9 C11 1.527(8)
C9 H22 1.00(4)
C10 H25 1.02(9)
C10 H24 1.08(5)
C10 H23 .86(9)
C11 C12 1.529(8)
C11 H27 .88(6)
C11 H26 1.15(6)
C12 H30 .9600
C12 H29 .9600
C12 H28 .9600
N1 H2 .79(5)
N1 H1 .99(6)
N2 H7 .96(4)
N3 H12 .93(4)
N4 H18 .82(6)
N4 H17 .84(5)
N5 H21 .93(6)
N5 H20 .82(6)

loop_
_geom_hbond_atom_site_label_D
_geom_hbond_atom_site_label_H
_geom_hbond_atom_site_label_A
_geom_hbond_site_symmetry_A
_geom_hbond_distance_DH
_geom_hbond_distance_HA
_geom_hbond_distance_DA
_geom_hbond_angle_DHA
N4 H18 O2 3_645 .82(6) 2.30(6) 2.934(5) 134(5)
N2 H7 OW1 . .96(4) 1.89(5) 2.856(6) 179(4)
N5 H21 I1 3_645 .93(6) 2.87(6) 3.695(4) 148(4)
N4 H17 I1 . .84(5) 3.16(6) 3.951(5) 158(4)
N3 H12 I2 2_564 .93(4) 2.82(4) 3.728(4) 165(3)
N1 H2 I2 2_564 .79(5) 2.87(5) 3.565(4) 147(5)
N1 H1 O2 3_645 .99(6) 2.18(6) 2.937(5) 132(4)
N5 H20 O2 3_645 .82(6) 2.07(6) 2.793(5) 147(5)

loop_
_geom_torsion_atom_site_label_1
_geom_torsion_atom_site_label_2
_geom_torsion_atom_site_label_3
_geom_torsion_atom_site_label_4
_geom_torsion
N1 C1 C2 N2 40.7(6)
N2 C3 C4 N3 47.7(6)
N3 C5 C6 N4 -51.1(5)
O2 C7 C8 N5 -178.1(4)
O1 C7 C8 N5 4.8(6)
O2 C7 C8 C9 -51.4(6)
O1 C7 C8 C9 131.5(4)
N5 C8 C9 C10 -63.8(5)
C7 C8 C9 C10 172.3(4)
N5 C8 C9 C11 62.8(5)
C7 C8 C9 C11 -61.1(5)
C10 C9 C11 C12 -60.6(7)
C8 C9 C11 C12 175.1(5)
C2 C1 N1 Co -20.7(5)
O1 Co N1 C1 53.4(15)
N3 Co N1 C1 -87.3(4)
N2 Co N1 C1 -2.4(4)
N5 Co N1 C1 93.1(4)
N4 Co N1 C1 -173.1(3)
C1 C2 N2 C3 79.4(5)
C1 C2 N2 Co -42.2(5)
C4 C3 N2 C2 -144.9(5)
C4 C3 N2 Co -24.4(6)
O1 Co N2 C2 -149.5(3)
N3 Co N2 C2 120.5(3)
N1 Co N2 C2 24.9(3)
N5 Co N2 C2 -64.5(3)
N4 Co N2 C2 123.0(11)
O1 Co N2 C3 87.2(4)
N3 Co N2 C3 -2.8(4)
N1 Co N2 C3 -98.4(4)
N5 Co N2 C3 172.1(4)
N4 Co N2 C3 -.3(13)
C3 C4 N3 C5 -170.7(4)
C3 C4 N3 Co -49.1(4)
C6 C5 N3 C4 167.5(4)
C6 C5 N3 Co 46.4(4)
O1 Co N3 C4 -61.5(3)
N2 Co N3 C4 29.3(3)
N1 Co N3 C4 114.3(3)
N5 Co N3 C4 -70(2)
N4 Co N3 C4 -150.3(3)
O1 Co N3 C5 65.7(3)
N2 Co N3 C5 156.4(3)
N1 Co N3 C5 -118.6(3)
N5 Co N3 C5 57(2)
N4 Co N3 C5 -23.2(3)
C5 C6 N4 Co 32.5(5)
O1 Co N4 C6 -95.3(4)
N3 Co N4 C6 -5.2(4)
N2 Co N4 C6 -7.7(13)
N1 Co N4 C6 89.6(4)
N5 Co N4 C6 179.8(3)
C7 C8 N5 Co -6.7(5)
C9 C8 N5 Co -132.4(3)
O1 Co N5 C8 5.5(3)
N3 Co N5 C8 14(2)
N2 Co N5 C8 -84.7(3)
N1 Co N5 C8 -170.2(3)
N4 Co N5 C8 94.0(3)
O2 C7 O1 Co -177.4(4)
C8 C7 O1 Co -.4(5)
N3 Co O1 C7 177.8(3)
N2 Co O1 C7 92.5(3)
N1 Co O1 C7 36.9(15)
N5 Co O1 C7 -3.0(3)
N4 Co O1 C7 -96.8(3)
